data_7158149
loop_
_publ_author_name
'An, Zhenyu'
'Wang, Ting'
'Liu, Yafeng'
'Ren, Yi'
'Yan, Rulong'

_publ_section_title
;
 A catalyst-free method for the synthesis of 1,4,2-dithiazoles from
 isothiocyanates and hydroxylamine triflic acid salts.
;
_journal_issue 28
_journal_name_full 'Organic &amp; biomolecular chemistry'
_journal_page_first 6206
_journal_page_last 6209
_journal_paper_doi 10.1039/d1ob00938a
_journal_volume 19
_journal_year 2021
_chemical_formula_moiety 'C14 H11 N3 S2'
_chemical_formula_sum 'C14 H11 N3 S2'
_chemical_formula_weight 285.37
_space_group_crystal_system monoclinic
_space_group_IT_number 15
_space_group_name_Hall '-C 2yc'
_space_group_name_H-M_alt 'C 1 2/c 1'
_atom_sites_solution_hydrogens geom
_atom_sites_solution_primary direct
_audit_creation_date 2019-12-20
_audit_creation_method
;
Olex2 1.2
(compiled 2018.05.29 svn.r3508 for OlexSys, GUI svn.r5506)
;
_audit_update_record
;
2020-09-15 deposited with the CCDC.	2021-06-24 downloaded from the CCDC.
;
_cell_angle_alpha 90
_cell_angle_beta 99.6071(19)
_cell_angle_gamma 90
_cell_formula_units_Z 16
_cell_length_a 16.8782(3)
_cell_length_b 17.0499(3)
_cell_length_c 19.0329(4)
_cell_measurement_reflns_used 5001
_cell_measurement_temperature 293(2)
_cell_measurement_theta_max 69.5940
_cell_measurement_theta_min 4.1260
_cell_volume 5400.31(18)
_computing_cell_refinement 'CrysAlisPro 1.171.38.43f (Rigaku OD, 2015)'
_computing_data_collection 'CrysAlisPro 1.171.38.43f (Rigaku OD, 2015)'
_computing_data_reduction 'CrysAlisPro 1.171.38.43f (Rigaku OD, 2015)'
_computing_molecular_graphics 'Olex2 (Dolomanov et al., 2009)'
_computing_publication_material 'Olex2 (Dolomanov et al., 2009)'
_computing_structure_refinement 'ShelXL (Sheldrick, 2015)'
_computing_structure_solution 'ShelXS (Sheldrick, 2008)'
_diffrn_ambient_temperature 293(2)
_diffrn_detector 'CCD plate'
_diffrn_detector_area_resol_mean 16.0733
_diffrn_detector_type Eos
_diffrn_measured_fraction_theta_full 0.999
_diffrn_measured_fraction_theta_max 0.999
_diffrn_measurement_details
;
List of Runs (angles in degrees, time in seconds):

  # Type    Start    End  Width  t~exp~   \w     \q     \k     \f   Frames
#--------------------------------------------------------------------------
  1  \w     35.00 102.00   1.00    3.00    --   54.00  57.00 -60.00   67
  2  \w     95.00 174.00   1.00    4.00    --  108.00  63.00  30.00   79
  3  \w    113.00 177.00   1.00    4.00    --  108.00 111.00   0.00   64
  4  \w    140.00 166.00   1.00    4.00    --  108.00  38.00-120.00   26
  5  \w    101.00 175.00   1.00    4.00    --  108.00 111.00 -30.00   74
  6  \w     83.00 175.00   1.00    4.00    --  108.00  77.00 150.00   92
  7  \w     38.00 119.00   1.00    3.00    --   54.00  57.00 150.00   81
  8  \w     34.00  80.00   1.00    3.00    --   54.00 -38.00   0.00   46
  9  \w     54.00 116.00   1.00    4.00    --  108.00-111.00  60.00   62
 10  \w     42.00 120.00   1.00    4.00    --  108.00 -77.00  60.00   78
 11  \w     65.00 118.00   1.00    4.00    --  108.00 -63.00-150.00   53
 12  \w     37.00  63.00   1.00    3.00    --   54.00-125.00-180.00   26
 13  \w      6.00  95.00   1.00    3.00    --   54.00 -99.00   0.00   89
 14  \w    -20.00  58.00   1.00    1.50    --    0.00  57.00  90.00   78
 15  \w    -71.00 -20.00   1.00    1.50    --    0.00 -19.00 150.00   51
;
_diffrn_measurement_device 'four-circle diffractometer'
_diffrn_measurement_device_type 'SuperNova, Dual, Cu at zero, Eos'
_diffrn_measurement_method '\w scans'
_diffrn_orient_matrix_type 'CrysAlisPro convention (1999,Acta A55,543-557)'
_diffrn_orient_matrix_UB_11 0.0297618000
_diffrn_orient_matrix_UB_12 -0.0080311000
_diffrn_orient_matrix_UB_13 -0.0719410000
_diffrn_orient_matrix_UB_21 -0.0217555000
_diffrn_orient_matrix_UB_22 -0.0878076000
_diffrn_orient_matrix_UB_23 -0.0023818000
_diffrn_orient_matrix_UB_31 -0.0848855000
_diffrn_orient_matrix_UB_32 0.0196398000
_diffrn_orient_matrix_UB_33 -0.0395717000
_diffrn_radiation_monochromator mirror
_diffrn_radiation_probe x-ray
_diffrn_radiation_type CuK\a
_diffrn_radiation_wavelength 1.54184
_diffrn_reflns_av_R_equivalents 0.0199
_diffrn_reflns_av_unetI/netI 0.0245
_diffrn_reflns_Laue_measured_fraction_full 0.999
_diffrn_reflns_Laue_measured_fraction_max 0.999
_diffrn_reflns_limit_h_max 19
_diffrn_reflns_limit_h_min -20
_diffrn_reflns_limit_k_max 20
_diffrn_reflns_limit_k_min -20
_diffrn_reflns_limit_l_max 22
_diffrn_reflns_limit_l_min -22
_diffrn_reflns_number 10491
_diffrn_reflns_point_group_measured_fraction_full 0.999
_diffrn_reflns_point_group_measured_fraction_max 0.999
_diffrn_reflns_theta_full 66.599
_diffrn_reflns_theta_max 66.599
_diffrn_reflns_theta_min 3.712
_diffrn_source 'micro-focus sealed X-ray tube'
_diffrn_source_type 'SuperNova (Cu) X-ray Source'
_exptl_absorpt_coefficient_mu 3.474
_exptl_absorpt_correction_T_max 1.00000
_exptl_absorpt_correction_T_min 0.50920
_exptl_absorpt_correction_type multi-scan
_exptl_absorpt_process_details
;
CrysAlisPro 1.171.38.43f (Rigaku Oxford Diffraction, 2015)
Empirical absorption correction using spherical harmonics,
 implemented in SCALE3 ABSPACK scaling algorithm.
;
_exptl_crystal_colour 'clear light colourless'
_exptl_crystal_colour_lustre clear
_exptl_crystal_colour_modifier light
_exptl_crystal_colour_primary colourless
_exptl_crystal_density_diffrn 1.404
_exptl_crystal_description block
_exptl_crystal_F_000 2368
_exptl_crystal_size_max 0.2
_exptl_crystal_size_mid 0.16
_exptl_crystal_size_min 0.12
_refine_diff_density_max 0.256
_refine_diff_density_min -0.259
_refine_diff_density_rms 0.036
_refine_ls_extinction_method none
_refine_ls_goodness_of_fit_ref 1.052
_refine_ls_hydrogen_treatment constr
_refine_ls_matrix_type full
_refine_ls_number_parameters 343
_refine_ls_number_reflns 4766
_refine_ls_number_restraints 0
_refine_ls_restrained_S_all 1.052
_refine_ls_R_factor_all 0.0459
_refine_ls_R_factor_gt 0.0376
_refine_ls_shift/su_max 0.000
_refine_ls_shift/su_mean 0.000
_refine_ls_structure_factor_coef Fsqd
_refine_ls_weighting_details 'w=1/[\s^2^(Fo^2^)+(0.0482P)^2^+2.3825P] where P=(Fo^2^+2Fc^2^)/3'
_refine_ls_weighting_scheme calc
_refine_ls_wR_factor_gt 0.0978
_refine_ls_wR_factor_ref 0.1059
_reflns_Friedel_coverage 0.000
_reflns_number_gt 3994
_reflns_number_total 4766
_reflns_threshold_expression 'I > 2\s(I)'
_cod_data_source_file d1ob00938a2.cif
_cod_data_source_block wangt_1218
_cod_depositor_comments
;
        Adding full bibliography for 7158149.cif.

2024-10-30
Z value and formula fixed to values more according to usual
chemical conventions.                 miguel
;
_cod_original_formula_sum 'C28 H22 N6 S4'
_cod_original_formula_weight 570.75
_cod_original_formula_moiety '2(C14 H11 N3 S2)'
_cod_original_formula_units_Z 8
_cod_original_cell_volume 5400.32(18)
_cod_database_code 7158149
_shelx_shelxl_version_number 2018/3
_shelx_space_group_comment
;
The symmetry employed for this shelxl refinement is uniquely defined
by the following loop, which should always be used as a source of
symmetry information in preference to the above space-group names.
They are only intended as comments.
;
_shelx_estimated_absorpt_t_max 0.681
_shelx_estimated_absorpt_t_min 0.543
_reflns_odcompleteness_completeness 99.92
_reflns_odcompleteness_iscentric 1
_reflns_odcompleteness_theta 66.97
_olex2_refinement_description
;
1. Fixed Uiso
 At 1.2 times of:
  All C(H) groups, All N(H) groups
2.a Aromatic/amide H refined with riding coordinates:
 N7(H7), C18(H18), C21(H21), C22(H22), C24(H24), C26(H26), C27(H27), C29(H29),
 C31(H31), C32(H32), C33(H33), N14(H14), C15(H15), C16(H16), C17(H17), C19(H19),
  C20(H20), C23(H23), C25(H25), C28(H28), C30(H30), C34(H34)
;
_olex2_date_sample_data_collection 2019-12-19
_olex2_submission_special_instructions 'No special instructions were received'
_oxdiff_exptl_absorpt_empirical_details
;
Empirical correction (ABSPACK) includes:
- Absorption correction using spherical harmonics
- Frame scaling
;
_oxdiff_exptl_absorpt_empirical_full_max 1.673
_oxdiff_exptl_absorpt_empirical_full_min 0.594

loop_
_space_group_symop_operation_xyz
'x, y, z'
'-x, y, -z+1/2'
'x+1/2, y+1/2, z'
'-x+1/2, y+1/2, -z+1/2'
'-x, -y, -z'
'x, -y, z-1/2'
'-x+1/2, -y+1/2, -z'
'x+1/2, -y+1/2, z-1/2'

loop_
_atom_site_label
_atom_site_type_symbol
_atom_site_fract_x
_atom_site_fract_y
_atom_site_fract_z
_atom_site_U_iso_or_equiv
_atom_site_adp_type
_atom_site_occupancy
_atom_site_site_symmetry_order
_atom_site_calc_flag
_atom_site_refinement_flags_posn
_atom_site_refinement_flags_adp
_atom_site_refinement_flags_occupancy
_atom_site_disorder_assembly
_atom_site_disorder_group
S1 S 0.38037(3) 0.12357(4) 0.52956(3) 0.06678(17) Uani 1 1 d . . . . .
S3 S 0.46824(4) 0.20291(4) 0.43196(3) 0.0758(2) Uani 1 1 d . . . . .
N2 N 0.42570(12) 0.27909(12) 0.54009(10) 0.0671(5) Uani 1 1 d . . . . .
C3 C 0.40007(12) -0.05765(14) 0.39813(12) 0.0632(5) Uani 1 1 d . . . . .
C4 C 0.42334(13) 0.21339(14) 0.50846(11) 0.0622(5) Uani 1 1 d . . . . .
C6 C 0.41393(12) 0.07151(14) 0.45924(11) 0.0616(5) Uani 1 1 d . . . . .
N7 N 0.39406(11) -0.00544(12) 0.45483(10) 0.0687(5) Uani 1 1 d . . . . .
H7 H 0.375681 -0.024855 0.490592 0.082 Uiso 1 1 calc R . . . .
C12 C 0.38541(14) 0.29609(13) 0.59784(11) 0.0638(5) Uani 1 1 d . . . . .
N13 N 0.45297(12) 0.10743(12) 0.41643(10) 0.0692(5) Uani 1 1 d . . . . .
C18 C 0.41384(18) -0.08818(17) 0.27842(15) 0.0877(8) Uani 1 1 d . . . . .
H18 H 0.421185 -0.071361 0.233471 0.105 Uiso 1 1 calc R . . . .
C21 C 0.42411(17) 0.34346(15) 0.65082(14) 0.0776(7) Uani 1 1 d . . . . .
H21 H 0.476171 0.360385 0.649281 0.093 Uiso 1 1 calc R . . . .
C22 C 0.26933(18) 0.29782(19) 0.65500(16) 0.0900(8) Uani 1 1 d . . . . .
H22 H 0.216479 0.282878 0.655741 0.108 Uiso 1 1 calc R . . . .
C24 C 0.39022(16) -0.13653(15) 0.40977(16) 0.0816(7) Uani 1 1 d . . . . .
H24 H 0.381674 -0.153844 0.454237 0.098 Uiso 1 1 calc R . . . .
C26 C 0.41208(17) -0.03361(16) 0.33180(14) 0.0817(7) Uani 1 1 d . . . . .
H26 H 0.419035 0.019356 0.322855 0.098 Uiso 1 1 calc R . . . .
C27 C 0.30703(15) 0.27317(17) 0.59989(14) 0.0788(7) Uani 1 1 d . . . . .
H27 H 0.279890 0.241211 0.564177 0.095 Uiso 1 1 calc R . . . .
C29 C 0.40499(17) -0.16612(17) 0.29048(17) 0.0875(8) Uani 1 1 d . . . . .
H29 H 0.407144 -0.202531 0.254466 0.105 Uiso 1 1 calc R . . . .
C31 C 0.3085(2) 0.34380(18) 0.70838(16) 0.0903(8) Uani 1 1 d . . . . .
H31 H 0.282975 0.359800 0.745628 0.108 Uiso 1 1 calc R . . . .
C32 C 0.39297(19) -0.18978(17) 0.35600(18) 0.0953(9) Uani 1 1 d . . . . .
H32 H 0.386489 -0.242892 0.364639 0.114 Uiso 1 1 calc R . . . .
C33 C 0.3864(2) 0.36617(17) 0.70631(15) 0.0900(8) Uani 1 1 d . . . . .
H33 H 0.413921 0.396951 0.742787 0.108 Uiso 1 1 calc R . . . .
S2 S 0.62937(4) 0.37599(4) 0.53115(3) 0.06895(18) Uani 1 1 d . . . . .
S4 S 0.69283(4) 0.48266(4) 0.43576(3) 0.0753(2) Uani 1 1 d . . . . .
C1 C 0.71687(15) 0.42368(13) 0.51210(11) 0.0640(6) Uani 1 1 d . . . . .
C5 C 0.42474(13) 0.41489(12) 0.39442(12) 0.0600(5) Uani 1 1 d . . . . .
C8 C 0.56481(14) 0.42125(12) 0.45914(11) 0.0605(5) Uani 1 1 d . . . . .
N9 N 0.78830(12) 0.42015(12) 0.54562(10) 0.0692(5) Uani 1 1 d . . . . .
N10 N 0.59359(12) 0.46848(12) 0.41769(10) 0.0683(5) Uani 1 1 d . . . . .
C11 C 0.81294(13) 0.36803(14) 0.60312(11) 0.0626(5) Uani 1 1 d . . . . .
N14 N 0.48632(11) 0.40073(12) 0.45281(10) 0.0678(5) Uani 1 1 d . . . . .
H14 H 0.472545 0.376322 0.488430 0.081 Uiso 1 1 calc R . . . .
C15 C 0.43870(16) 0.43375(18) 0.32710(13) 0.0811(7) Uani 1 1 d . . . . .
H15 H 0.491055 0.440156 0.318765 0.097 Uiso 1 1 calc R . . . .
C16 C 0.37497(16) 0.44309(18) 0.27218(14) 0.0856(8) Uani 1 1 d . . . . .
H16 H 0.384996 0.455609 0.226924 0.103 Uiso 1 1 calc R . . . .
C17 C 0.29798(16) 0.43442(17) 0.28274(15) 0.0846(8) Uani 1 1 d . . . . .
H17 H 0.255404 0.440771 0.245310 0.101 Uiso 1 1 calc R . . . .
C19 C 0.82405(19) 0.23989(18) 0.65539(16) 0.0940(9) Uani 1 1 d . . . . .
H19 H 0.811296 0.186802 0.652193 0.113 Uiso 1 1 calc R . . . .
C20 C 0.89205(19) 0.3445(2) 0.71718(15) 0.0986(9) Uani 1 1 d . . . . .
H20 H 0.924866 0.364000 0.757540 0.118 Uiso 1 1 calc R . . . .
C23 C 0.86389(17) 0.39511(18) 0.66191(15) 0.0874(8) Uani 1 1 d . . . . .
H23 H 0.879453 0.447494 0.664542 0.105 Uiso 1 1 calc R . . . .
C25 C 0.87310(17) 0.26757(19) 0.71403(15) 0.0862(8) Uani 1 1 d . . . . .
H25 H 0.893252 0.234088 0.751328 0.103 Uiso 1 1 calc R . . . .
C28 C 0.34665(15) 0.40650(17) 0.40496(14) 0.0810(7) Uani 1 1 d . . . . .
H28 H 0.336001 0.394172 0.450062 0.097 Uiso 1 1 calc R . . . .
C30 C 0.79288(19) 0.28977(16) 0.60045(14) 0.0848(8) Uani 1 1 d . . . . .
H30 H 0.758046 0.270245 0.561320 0.102 Uiso 1 1 calc R . . . .
C34 C 0.28433(17) 0.4162(2) 0.34953(16) 0.0943(9) Uani 1 1 d . . . . .
H34 H 0.231793 0.410170 0.357537 0.113 Uiso 1 1 calc R . . . .

loop_
_atom_site_aniso_label
_atom_site_aniso_U_11
_atom_site_aniso_U_22
_atom_site_aniso_U_33
_atom_site_aniso_U_23
_atom_site_aniso_U_13
_atom_site_aniso_U_12
S1 0.0709(3) 0.0739(4) 0.0607(3) 0.0084(3) 0.0262(3) -0.0177(3)
S3 0.0931(4) 0.0784(4) 0.0632(3) 0.0011(3) 0.0347(3) -0.0311(3)
N2 0.0779(12) 0.0721(12) 0.0537(10) 0.0068(9) 0.0180(9) -0.0166(9)
C3 0.0550(11) 0.0656(13) 0.0707(14) 0.0093(11) 0.0157(10) -0.0021(10)
C4 0.0635(12) 0.0739(15) 0.0514(11) 0.0091(10) 0.0157(9) -0.0146(10)
C6 0.0562(11) 0.0733(14) 0.0566(12) 0.0096(10) 0.0132(9) -0.0127(10)
N7 0.0756(12) 0.0701(12) 0.0645(11) 0.0128(9) 0.0238(9) -0.0141(9)
C12 0.0790(14) 0.0606(13) 0.0520(12) 0.0125(10) 0.0116(10) -0.0053(10)
N13 0.0745(11) 0.0748(12) 0.0636(11) 0.0037(9) 0.0270(9) -0.0200(10)
C18 0.111(2) 0.0833(18) 0.0724(16) 0.0013(14) 0.0248(15) -0.0066(16)
C21 0.0931(17) 0.0652(14) 0.0750(16) 0.0004(12) 0.0158(13) -0.0092(13)
C22 0.0804(17) 0.109(2) 0.0845(18) 0.0012(17) 0.0244(15) 0.0024(15)
C24 0.0901(17) 0.0708(16) 0.0899(18) 0.0182(14) 0.0322(15) -0.0015(13)
C26 0.108(2) 0.0687(15) 0.0722(15) 0.0102(13) 0.0256(14) -0.0100(14)
C27 0.0753(15) 0.0970(19) 0.0642(14) -0.0012(13) 0.0125(12) -0.0075(13)
C29 0.0889(18) 0.0763(17) 0.103(2) -0.0056(16) 0.0330(16) 0.0004(14)
C31 0.112(2) 0.0881(19) 0.0753(17) 0.0013(15) 0.0286(16) 0.0163(17)
C32 0.113(2) 0.0627(15) 0.119(2) 0.0085(16) 0.0433(19) 0.0011(15)
C33 0.117(2) 0.0776(18) 0.0739(17) -0.0104(14) 0.0101(16) 0.0046(16)
S2 0.0818(4) 0.0693(4) 0.0584(3) 0.0160(3) 0.0194(3) -0.0185(3)
S4 0.0818(4) 0.0835(4) 0.0619(3) 0.0205(3) 0.0153(3) -0.0280(3)
C1 0.0821(15) 0.0632(13) 0.0512(11) 0.0045(10) 0.0240(11) -0.0184(11)
C5 0.0726(13) 0.0507(11) 0.0613(12) 0.0044(9) 0.0247(10) -0.0051(9)
C8 0.0773(14) 0.0547(11) 0.0530(11) 0.0038(9) 0.0207(10) -0.0132(10)
N9 0.0750(12) 0.0771(13) 0.0583(10) 0.0057(9) 0.0189(9) -0.0186(10)
N10 0.0791(12) 0.0674(11) 0.0609(11) 0.0140(9) 0.0188(9) -0.0198(9)
C11 0.0674(13) 0.0722(14) 0.0515(11) -0.0005(10) 0.0197(10) -0.0087(10)
N14 0.0783(12) 0.0723(12) 0.0578(10) 0.0119(9) 0.0259(9) -0.0162(10)
C15 0.0735(15) 0.110(2) 0.0638(14) 0.0092(14) 0.0246(12) -0.0189(14)
C16 0.0866(17) 0.111(2) 0.0620(14) 0.0125(14) 0.0199(13) -0.0143(15)
C17 0.0782(16) 0.0927(19) 0.0841(18) 0.0206(15) 0.0171(14) 0.0073(14)
C19 0.118(2) 0.0740(17) 0.0848(19) 0.0075(15) 0.0030(17) -0.0031(16)
C20 0.106(2) 0.110(2) 0.0692(17) -0.0143(17) -0.0168(15) 0.0080(18)
C23 0.0897(18) 0.0809(17) 0.0854(18) -0.0096(15) -0.0036(15) -0.0163(14)
C25 0.0952(19) 0.096(2) 0.0669(16) 0.0075(15) 0.0118(14) 0.0143(16)
C28 0.0809(16) 0.0935(19) 0.0771(16) 0.0197(14) 0.0375(14) 0.0078(14)
C30 0.111(2) 0.0766(17) 0.0616(14) -0.0003(12) -0.0017(14) -0.0108(15)
C34 0.0708(16) 0.119(2) 0.100(2) 0.0288(18) 0.0331(15) 0.0170(15)

loop_
_atom_type_symbol
_atom_type_description
_atom_type_scat_dispersion_real
_atom_type_scat_dispersion_imag
_atom_type_scat_source
C C 0.0181 0.0091 'International Tables Vol C Tables 4.2.6.8 and 6.1.1.4'
H H 0.0000 0.0000 'International Tables Vol C Tables 4.2.6.8 and 6.1.1.4'
N N 0.0311 0.0180 'International Tables Vol C Tables 4.2.6.8 and 6.1.1.4'
S S 0.3331 0.5567 'International Tables Vol C Tables 4.2.6.8 and 6.1.1.4'

loop_
_geom_angle_atom_site_label_1
_geom_angle_atom_site_label_2
_geom_angle_atom_site_label_3
_geom_angle
_geom_angle_site_symmetry_1
_geom_angle_site_symmetry_3
_geom_angle_publ_flag
C4 S1 C6 93.86(10) . . ?
N13 S3 C4 99.84(10) . . ?
C4 N2 C12 124.61(19) . . ?
C24 C3 N7 117.7(2) . . ?
C26 C3 N7 123.6(2) . . ?
C26 C3 C24 118.6(2) . . ?
S3 C4 S1 110.46(14) . . ?
N2 C4 S1 129.63(17) . . ?
N2 C4 S3 119.91(16) . . ?
N7 C6 S1 115.12(15) . . ?
N13 C6 S1 120.08(19) . . ?
N13 C6 N7 124.8(2) . . ?
C3 N7 H7 116.3 . . ?
C6 N7 C3 127.47(18) . . ?
C6 N7 H7 116.3 . . ?
C21 C12 N2 117.4(2) . . ?
C21 C12 C27 119.1(2) . . ?
C27 C12 N2 123.3(2) . . ?
C6 N13 S3 115.68(17) . . ?
C26 C18 H18 119.4 . . ?
C29 C18 H18 119.4 . . ?
C29 C18 C26 121.1(3) . . ?
C12 C21 H21 119.8 . . ?
C12 C21 C33 120.4(3) . . ?
C33 C21 H21 119.8 . . ?
C27 C22 H22 119.6 . . ?
C31 C22 H22 119.6 . . ?
C31 C22 C27 120.9(3) . . ?
C3 C24 H24 119.8 . . ?
C32 C24 C3 120.3(3) . . ?
C32 C24 H24 119.8 . . ?
C3 C26 C18 120.0(3) . . ?
C3 C26 H26 120.0 . . ?
C18 C26 H26 120.0 . . ?
C12 C27 H27 120.0 . . ?
C22 C27 C12 119.9(3) . . ?
C22 C27 H27 120.0 . . ?
C18 C29 H29 120.6 . . ?
C32 C29 C18 118.8(3) . . ?
C32 C29 H29 120.6 . . ?
C22 C31 H31 120.5 . . ?
C22 C31 C33 119.0(3) . . ?
C33 C31 H31 120.5 . . ?
C24 C32 H32 119.5 . . ?
C29 C32 C24 121.1(3) . . ?
C29 C32 H32 119.5 . . ?
C21 C33 H33 119.7 . . ?
C31 C33 C21 120.7(3) . . ?
C31 C33 H33 119.7 . . ?
C1 S2 C8 93.87(10) . . ?
N10 S4 C1 99.94(10) . . ?
S4 C1 S2 110.22(14) . . ?
N9 C1 S2 128.98(17) . . ?
N9 C1 S4 120.79(16) . . ?
C15 C5 N14 123.7(2) . . ?
C28 C5 N14 117.8(2) . . ?
C28 C5 C15 118.5(2) . . ?
N10 C8 S2 120.12(18) . . ?
N10 C8 N14 125.0(2) . . ?
N14 C8 S2 114.86(15) . . ?
C1 N9 C11 123.37(19) . . ?
C8 N10 S4 115.81(17) . . ?
C23 C11 N9 118.8(2) . . ?
C23 C11 C30 118.3(2) . . ?
C30 C11 N9 122.8(2) . . ?
C5 N14 H14 116.3 . . ?
C8 N14 C5 127.35(18) . . ?
C8 N14 H14 116.3 . . ?
C5 C15 H15 120.0 . . ?
C16 C15 C5 119.9(2) . . ?
C16 C15 H15 120.0 . . ?
C15 C16 H16 119.3 . . ?
C17 C16 C15 121.4(2) . . ?
C17 C16 H16 119.3 . . ?
C16 C17 H17 120.7 . . ?
C16 C17 C34 118.5(3) . . ?
C34 C17 H17 120.7 . . ?
C25 C19 H19 119.6 . . ?
C25 C19 C30 120.7(3) . . ?
C30 C19 H19 119.6 . . ?
C23 C20 H20 119.2 . . ?
C25 C20 H20 119.2 . . ?
C25 C20 C23 121.6(3) . . ?
C11 C23 C20 120.0(3) . . ?
C11 C23 H23 120.0 . . ?
C20 C23 H23 120.0 . . ?
C19 C25 H25 120.6 . . ?
C20 C25 C19 118.8(3) . . ?
C20 C25 H25 120.6 . . ?
C5 C28 H28 119.8 . . ?
C34 C28 C5 120.5(2) . . ?
C34 C28 H28 119.8 . . ?
C11 C30 C19 120.6(3) . . ?
C11 C30 H30 119.7 . . ?
C19 C30 H30 119.7 . . ?
C17 C34 C28 121.1(3) . . ?
C17 C34 H34 119.4 . . ?
C28 C34 H34 119.4 . . ?

loop_
_geom_bond_atom_site_label_1
_geom_bond_atom_site_label_2
_geom_bond_distance
_geom_bond_site_symmetry_2
_geom_bond_publ_flag
S1 C4 1.769(2) . ?
S1 C6 1.776(2) . ?
S3 C4 1.759(2) . ?
S3 N13 1.667(2) . ?
N2 C4 1.269(3) . ?
N2 C12 1.416(3) . ?
C3 N7 1.416(3) . ?
C3 C24 1.378(3) . ?
C3 C26 1.374(3) . ?
C6 N7 1.353(3) . ?
C6 N13 1.286(3) . ?
N7 H7 0.8600 . ?
C12 C21 1.370(3) . ?
C12 C27 1.386(3) . ?
C18 H18 0.9300 . ?
C18 C26 1.382(4) . ?
C18 C29 1.361(4) . ?
C21 H21 0.9300 . ?
C21 C33 1.376(4) . ?
C22 H22 0.9300 . ?
C22 C27 1.380(4) . ?
C22 C31 1.364(4) . ?
C24 H24 0.9300 . ?
C24 C32 1.375(4) . ?
C26 H26 0.9300 . ?
C27 H27 0.9300 . ?
C29 H29 0.9300 . ?
C29 C32 1.358(4) . ?
C31 H31 0.9300 . ?
C31 C33 1.376(4) . ?
C32 H32 0.9300 . ?
C33 H33 0.9300 . ?
S2 C1 1.775(2) . ?
S2 C8 1.778(2) . ?
S4 C1 1.758(2) . ?
S4 N10 1.670(2) . ?
C1 N9 1.268(3) . ?
C5 N14 1.410(3) . ?
C5 C15 1.379(3) . ?
C5 C28 1.373(3) . ?
C8 N10 1.278(3) . ?
C8 N14 1.356(3) . ?
N9 C11 1.417(3) . ?
C11 C23 1.372(3) . ?
C11 C30 1.375(3) . ?
N14 H14 0.8600 . ?
C15 H15 0.9300 . ?
C15 C16 1.378(4) . ?
C16 H16 0.9300 . ?
C16 C17 1.356(4) . ?
C17 H17 0.9300 . ?
C17 C34 1.365(4) . ?
C19 H19 0.9300 . ?
C19 C25 1.358(4) . ?
C19 C30 1.382(4) . ?
C20 H20 0.9300 . ?
C20 C23 1.382(4) . ?
C20 C25 1.350(4) . ?
C23 H23 0.9300 . ?
C25 H25 0.9300 . ?
C28 H28 0.9300 . ?
C28 C34 1.370(4) . ?
C30 H30 0.9300 . ?
C34 H34 0.9300 . ?

loop_
_geom_torsion_atom_site_label_1
_geom_torsion_atom_site_label_2
_geom_torsion_atom_site_label_3
_geom_torsion_atom_site_label_4
_geom_torsion
_geom_torsion_site_symmetry_1
_geom_torsion_site_symmetry_2
_geom_torsion_site_symmetry_3
_geom_torsion_site_symmetry_4
_geom_torsion_publ_flag
S1 C6 N7 C3 168.10(18) . . . . ?
S1 C6 N13 S3 -0.2(3) . . . . ?
N2 C12 C21 C33 176.1(2) . . . . ?
N2 C12 C27 C22 -174.2(2) . . . . ?
C3 C24 C32 C29 -0.3(5) . . . . ?
C4 S1 C6 N7 179.38(18) . . . . ?
C4 S1 C6 N13 -1.6(2) . . . . ?
C4 S3 N13 C6 2.0(2) . . . . ?
C4 N2 C12 C21 142.7(2) . . . . ?
C4 N2 C12 C27 -43.2(4) . . . . ?
C6 S1 C4 S3 2.67(14) . . . . ?
C6 S1 C4 N2 -176.8(2) . . . . ?
N7 C3 C24 C32 178.0(2) . . . . ?
N7 C3 C26 C18 -177.2(2) . . . . ?
N7 C6 N13 S3 178.66(18) . . . . ?
C12 N2 C4 S1 -6.7(4) . . . . ?
C12 N2 C4 S3 173.87(17) . . . . ?
C12 C21 C33 C31 -2.1(4) . . . . ?
N13 S3 C4 S1 -2.94(15) . . . . ?
N13 S3 C4 N2 176.6(2) . . . . ?
N13 C6 N7 C3 -10.8(4) . . . . ?
C18 C29 C32 C24 -0.4(5) . . . . ?
C21 C12 C27 C22 -0.3(4) . . . . ?
C22 C31 C33 C21 0.8(5) . . . . ?
C24 C3 N7 C6 168.6(2) . . . . ?
C24 C3 C26 C18 0.2(4) . . . . ?
C26 C3 N7 C6 -13.9(4) . . . . ?
C26 C3 C24 C32 0.4(4) . . . . ?
C26 C18 C29 C32 1.1(5) . . . . ?
C27 C12 C21 C33 1.8(4) . . . . ?
C27 C22 C31 C33 0.6(5) . . . . ?
C29 C18 C26 C3 -1.0(5) . . . . ?
C31 C22 C27 C12 -0.9(5) . . . . ?
S2 C1 N9 C11 7.2(4) . . . . ?
S2 C8 N10 S4 0.6(3) . . . . ?
S2 C8 N14 C5 -167.04(18) . . . . ?
S4 C1 N9 C11 -173.58(17) . . . . ?
C1 S2 C8 N10 0.9(2) . . . . ?
C1 S2 C8 N14 -179.78(18) . . . . ?
C1 S4 N10 C8 -1.7(2) . . . . ?
C1 N9 C11 C23 -137.9(3) . . . . ?
C1 N9 C11 C30 47.1(4) . . . . ?
C5 C15 C16 C17 0.3(5) . . . . ?
C5 C28 C34 C17 -0.1(5) . . . . ?
C8 S2 C1 S4 -1.87(14) . . . . ?
C8 S2 C1 N9 177.4(2) . . . . ?
N9 C11 C23 C20 -176.8(3) . . . . ?
N9 C11 C30 C19 174.4(3) . . . . ?
N10 S4 C1 S2 2.22(15) . . . . ?
N10 S4 C1 N9 -177.2(2) . . . . ?
N10 C8 N14 C5 12.3(4) . . . . ?
N14 C5 C15 C16 177.0(3) . . . . ?
N14 C5 C28 C34 -177.2(3) . . . . ?
N14 C8 N10 S4 -178.69(18) . . . . ?
C15 C5 N14 C8 17.8(4) . . . . ?
C15 C5 C28 C34 0.5(4) . . . . ?
C15 C16 C17 C34 0.1(5) . . . . ?
C16 C17 C34 C28 -0.2(5) . . . . ?
C23 C11 C30 C19 -0.6(4) . . . . ?
C23 C20 C25 C19 -1.1(5) . . . . ?
C25 C19 C30 C11 2.0(5) . . . . ?
C25 C20 C23 C11 2.5(5) . . . . ?
C28 C5 N14 C8 -164.7(2) . . . . ?
C28 C5 C15 C16 -0.5(4) . . . . ?
C30 C11 C23 C20 -1.6(4) . . . . ?
C30 C19 C25 C20 -1.1(5) . . . . ?
